data_7239539
loop_
_publ_author_name
'Zhu, Yi-Min'
'Zeng, Cheng-Hui'
'Chu, Tian-Shu'
'Wang, Hong-Ming'
'Yang, Yang-Yi'
'Tong, Ye-Xiang'
'Su, Cheng-Yong'
'Wong, Wing-Tak'

_publ_section_title
;
 A novel highly luminescent LnMOF film: a convenient sensor for Hg2+
 detecting
;
_journal_issue 37
_journal_name_full 'Journal of Materials Chemistry A'
_journal_page_first 11312
_journal_paper_doi 10.1039/c3ta11925d
_journal_volume 1
_journal_year 2013
_chemical_formula_moiety 'C34.5 H26.5 Eu N4.5 O8,0.25(C3 H7 N O),0.5(H2 O)'
_chemical_formula_sum 'C35.25 H29.25 Eu N4.75 O8.75'
_chemical_formula_weight 811.34
_chemical_name_systematic
;
catena-((\m~4~-2,2'-biquinoline-4,4'-dicarboxylato-O,O',O'',O''')-bis(\m~3~-2,2'-biquinoline-4,4'-dicarboxylato-O,O,O',O'',O''')-aqua-tris(N,N-dimethylformamide-O)-bis-europium(iii) hemi(dimethylformamide) solvate monohydrate)
;
_space_group_IT_number 2
_space_group_name_Hall '-P 1'
_space_group_name_H-M_alt 'P -1'
_symmetry_cell_setting triclinic
_symmetry_space_group_name_Hall '-P 1'
_symmetry_space_group_name_H-M 'P -1'
_atom_sites_solution_hydrogens geom
_atom_sites_solution_primary direct
_atom_sites_solution_secondary difmap
_audit_creation_method SHELXL-97
_cell_angle_alpha 74.869(2)
_cell_angle_beta 76.480(2)
_cell_angle_gamma 73.859(2)
_cell_formula_units_Z 2
_cell_length_a 11.1220(13)
_cell_length_b 11.9382(14)
_cell_length_c 14.1843(17)
_cell_measurement_reflns_used 5575
_cell_measurement_temperature 173(2)
_cell_measurement_theta_max 25.96
_cell_measurement_theta_min 2.23
_cell_volume 1719.8(4)
_computing_cell_refinement 'Bruker SMART'
_computing_data_collection 'Bruker SMART'
_computing_data_reduction 'Bruker SAINT'
_computing_molecular_graphics 'Bruker SHELXTL'
_computing_publication_material 'Bruker SHELXTL'
_computing_structure_refinement 'SHELXL-97 (Sheldrick, 1997)'
_computing_structure_solution 'SHELXS-97 (Sheldrick, 1990)'
_diffrn_ambient_temperature 173(2)
_diffrn_measured_fraction_theta_full 0.980
_diffrn_measured_fraction_theta_max 0.980
_diffrn_measurement_device_type 'CCD area detector'
_diffrn_measurement_method 'phi and omega scans'
_diffrn_radiation_monochromator graphite
_diffrn_radiation_source 'fine-focus sealed tube'
_diffrn_radiation_type MoK\a
_diffrn_radiation_wavelength 0.71073
_diffrn_reflns_av_R_equivalents 0.0351
_diffrn_reflns_av_sigmaI/netI 0.0583
_diffrn_reflns_limit_h_max 13
_diffrn_reflns_limit_h_min -13
_diffrn_reflns_limit_k_max 14
_diffrn_reflns_limit_k_min -14
_diffrn_reflns_limit_l_max 17
_diffrn_reflns_limit_l_min -17
_diffrn_reflns_number 13536
_diffrn_reflns_theta_full 26.08
_diffrn_reflns_theta_max 26.08
_diffrn_reflns_theta_min 1.51
_exptl_absorpt_coefficient_mu 1.884
_exptl_absorpt_correction_T_max 0.8195
_exptl_absorpt_correction_T_min 0.6931
_exptl_absorpt_correction_type multi-scan
_exptl_absorpt_process_details 'SADABS,(Bruker, 1997)'
_exptl_crystal_colour colorless
_exptl_crystal_density_diffrn 1.567
_exptl_crystal_density_method 'not measured'
_exptl_crystal_description block
_exptl_crystal_F_000 814
_exptl_crystal_size_max 0.21
_exptl_crystal_size_mid 0.20
_exptl_crystal_size_min 0.11
_refine_diff_density_max 2.026
_refine_diff_density_min -0.923
_refine_diff_density_rms 0.200
_refine_ls_extinction_method none
_refine_ls_goodness_of_fit_ref 1.127
_refine_ls_hydrogen_treatment constr
_refine_ls_matrix_type full
_refine_ls_number_parameters 514
_refine_ls_number_reflns 6684
_refine_ls_number_restraints 57
_refine_ls_restrained_S_all 1.131
_refine_ls_R_factor_all 0.0593
_refine_ls_R_factor_gt 0.0421
_refine_ls_shift/su_max 0.001
_refine_ls_shift/su_mean 0.000
_refine_ls_structure_factor_coef Fsqd
_refine_ls_weighting_details 'calc w=1/[\s^2^(Fo^2^)+(0.0774P)^2^+0.9026P] where P=(Fo^2^+2Fc^2^)/3'
_refine_ls_weighting_scheme calc
_refine_ls_wR_factor_gt 0.1163
_refine_ls_wR_factor_ref 0.1324
_reflns_number_gt 5484
_reflns_number_total 6684
_reflns_threshold_expression >2sigma(I)
_cod_data_source_file c3ta11925d.txt
_cod_data_source_block p
_cod_original_sg_symbol_H-M P-1
_cod_database_code 7239539

loop_
_symmetry_equiv_pos_as_xyz
'x, y, z'
'-x, -y, -z'

loop_
_atom_site_label
_atom_site_type_symbol
_atom_site_fract_x
_atom_site_fract_y
_atom_site_fract_z
_atom_site_U_iso_or_equiv
_atom_site_adp_type
_atom_site_occupancy
_atom_site_symmetry_multiplicity
_atom_site_calc_flag
_atom_site_refinement_flags
_atom_site_disorder_assembly
_atom_site_disorder_group
Eu1 Eu -0.08936(3) -0.12205(2) -0.89869(2) 0.01683(11) Uani 1 1 d . . .
O1 O 0.1060(4) -0.2109(4) -0.9898(3) 0.0292(11) Uani 1 1 d . A .
O2 O 0.2113(4) -0.0772(4) -1.0898(3) 0.0310(11) Uani 1 1 d . . .
O3 O 0.0550(4) -0.0013(3) -0.9150(3) 0.0202(9) Uani 1 1 d . . .
O4 O 0.1625(5) 0.1351(4) -0.9504(3) 0.0369(12) Uani 1 1 d . . .
O5 O 0.0345(4) -0.2366(4) -0.7681(3) 0.0270(10) Uani 1 1 d . A .
O6 O -0.1317(5) -0.1002(4) -0.7231(3) 0.0345(11) Uani 1 1 d . A .
O7 O -0.0907(7) -0.3330(5) -0.8762(4) 0.0594(18) Uani 1 1 d . A .
N1 N 0.5053(5) -0.4698(5) -1.1302(4) 0.0255(12) Uani 1 1 d . . .
N2 N 0.1961(5) -0.0165(4) -0.5935(4) 0.0209(11) Uani 1 1 d . . .
N3 N 0.0280(5) -0.2632(4) -0.4011(4) 0.0241(11) Uani 1 1 d . A .
N4 N 0.0217(10) -0.5274(6) -0.8627(5) 0.068(3) Uani 1 1 d . A .
C1 C 0.4655(6) -0.4564(6) -1.0390(5) 0.0277(15) Uani 1 1 d . . .
C2 C 0.3625(7) -0.3634(6) -1.0116(5) 0.0346(17) Uani 1 1 d . . .
H2B H 0.3344 -0.3588 -0.9438 0.041 Uiso 1 1 calc R . .
C3 C 0.3045(6) -0.2815(6) -1.0824(5) 0.0299(15) Uani 1 1 d . A .
C4 C 0.3426(6) -0.2912(5) -1.1825(4) 0.0216(13) Uani 1 1 d . . .
C5 C 0.2847(6) -0.2144(6) -1.2616(5) 0.0259(14) Uani 1 1 d . . .
H5A H 0.2204 -0.1457 -1.2496 0.031 Uiso 1 1 calc R . .
C6 C 0.3185(7) -0.2364(6) -1.3537(5) 0.0364(17) Uani 1 1 d . . .
H6A H 0.2763 -0.1854 -1.4057 0.044 Uiso 1 1 calc R . .
C7 C 0.4178(8) -0.3365(7) -1.3723(5) 0.047(2) Uani 1 1 d . . .
H7A H 0.4402 -0.3529 -1.4371 0.056 Uiso 1 1 calc R . .
C8 C 0.4820(7) -0.4099(6) -1.3000(5) 0.0327(16) Uani 1 1 d . . .
H8A H 0.5517 -0.4735 -1.3151 0.039 Uiso 1 1 calc R . .
C9 C 0.4434(6) -0.3901(6) -1.2021(5) 0.0264(14) Uani 1 1 d . . .
C10 C 0.1978(6) -0.1807(6) -1.0524(4) 0.0269(15) Uani 1 1 d . . .
C11 C 0.1084(5) 0.0760(5) -0.6259(4) 0.0176(12) Uani 1 1 d . . .
C12 C 0.0769(5) 0.1002(5) -0.7213(4) 0.0170(12) Uani 1 1 d . . .
H12A H 0.0121 0.1677 -0.7412 0.020 Uiso 1 1 calc R . .
C13 C 0.1398(5) 0.0265(5) -0.7841(4) 0.0179(12) Uani 1 1 d . A .
C14 C 0.2365(6) -0.0758(5) -0.7531(5) 0.0225(13) Uani 1 1 d . . .
C15 C 0.3081(6) -0.1590(6) -0.8134(5) 0.0301(15) Uani 1 1 d . . .
H15A H 0.2904 -0.1498 -0.8776 0.036 Uiso 1 1 calc R . .
C16 C 0.4017(7) -0.2512(6) -0.7793(5) 0.0386(18) Uani 1 1 d . . .
H16A H 0.4510 -0.3050 -0.8203 0.046 Uiso 1 1 calc R . .
C17 C 0.4252(8) -0.2665(6) -0.6826(5) 0.0402(19) Uani 1 1 d . . .
H17A H 0.4889 -0.3325 -0.6584 0.048 Uiso 1 1 calc R . .
C18 C 0.3590(7) -0.1893(6) -0.6237(5) 0.0376(17) Uani 1 1 d . . .
H18A H 0.3792 -0.2005 -0.5599 0.045 Uiso 1 1 calc R . .
C19 C 0.2598(6) -0.0918(5) -0.6553(4) 0.0233(13) Uani 1 1 d . . .
C20 C 0.1175(6) 0.0563(5) -0.8898(4) 0.0185(12) Uani 1 1 d . . .
C21 C -0.0451(6) -0.1624(5) -0.4403(4) 0.0187(12) Uani 1 1 d . . .
C22 C -0.0660(5) -0.1365(5) -0.5398(4) 0.0174(12) Uani 1 1 d . A .
H22A H -0.1182 -0.0621 -0.5657 0.021 Uiso 1 1 calc R . .
C23 C -0.0116(5) -0.2178(5) -0.5977(4) 0.0184(12) Uani 1 1 d . . .
C24 C 0.0672(6) -0.3298(5) -0.5578(4) 0.0200(12) Uani 1 1 d . A .
C25 C 0.1244(6) -0.4253(6) -0.6068(5) 0.0303(15) Uani 1 1 d . . .
H25A H 0.1153 -0.4161 -0.6735 0.036 Uiso 1 1 calc R A .
C26 C 0.1922(7) -0.5302(6) -0.5604(6) 0.0406(18) Uani 1 1 d . A .
H26A H 0.2275 -0.5938 -0.5945 0.049 Uiso 1 1 calc R . .
C27 C 0.2109(7) -0.5460(6) -0.4633(5) 0.0377(17) Uani 1 1 d . . .
H27A H 0.2601 -0.6192 -0.4323 0.045 Uiso 1 1 calc R A .
C28 C 0.1576(7) -0.4547(6) -0.4125(5) 0.0370(17) Uani 1 1 d . A .
H28A H 0.1707 -0.4652 -0.3466 0.044 Uiso 1 1 calc R . .
C29 C 0.0836(6) -0.3456(6) -0.4582(5) 0.0231(13) Uani 1 1 d . . .
C30 C -0.0374(6) -0.1841(5) -0.7035(4) 0.0195(12) Uani 1 1 d . A .
C31 C 0.0097(11) -0.4136(7) -0.8665(6) 0.056(3) Uani 1 1 d . . .
H31A H 0.0825 -0.3900 -0.8616 0.067 Uiso 1 1 calc R A .
C32 C 0.1378(14) -0.6130(8) -0.8461(8) 0.097(5) Uani 1 1 d . . .
H32A H 0.2020 -0.5718 -0.8447 0.145 Uiso 1 1 calc R A .
H32B H 0.1680 -0.6571 -0.8998 0.145 Uiso 1 1 calc R . .
H32C H 0.1229 -0.6687 -0.7826 0.145 Uiso 1 1 calc R . .
C33 C -0.0834(13) -0.5726(9) -0.8681(7) 0.092(4) Uani 1 1 d . . .
H33A H -0.1571 -0.5061 -0.8792 0.138 Uiso 1 1 calc R A .
H33B H -0.1049 -0.6280 -0.8057 0.138 Uiso 1 1 calc R . .
H33C H -0.0596 -0.6145 -0.9230 0.138 Uiso 1 1 calc R . .
O1W O -0.2935(16) -0.1548(15) -0.8379(16) 0.064(5) Uani 0.50 1 d P A 1
H1WA H -0.3003 -0.2128 -0.8577 0.096 Uiso 0.50 1 calc PR A 1
O8 O -0.3229(15) -0.1015(12) -0.8463(14) 0.042(4) Uani 0.50 1 d PU A 2
N5 N -0.4865(10) 0.0487(10) -0.8079(10) 0.039(3) Uani 0.50 1 d PU A 2
C34 C -0.3943(14) -0.0357(13) -0.7934(13) 0.041(4) Uani 0.50 1 d P A 2
H34A H -0.3752 -0.0528 -0.7285 0.049 Uiso 0.50 1 calc PR A 2
C35 C -0.551(2) 0.103(2) -0.710(2) 0.065(6) Uani 0.50 1 d PU A 2
H35A H -0.5229 0.0458 -0.6519 0.098 Uiso 0.50 1 calc PR A 2
H35B H -0.6438 0.1190 -0.7026 0.098 Uiso 0.50 1 calc PR A 2
H35C H -0.5259 0.1776 -0.7172 0.098 Uiso 0.50 1 calc PR A 2
C36 C -0.5016(15) 0.0941(17) -0.9239(14) 0.060(5) Uani 0.50 1 d P A 2
H36A H -0.4437 0.0368 -0.9620 0.090 Uiso 0.50 1 calc PR A 2
H36B H -0.4807 0.1723 -0.9495 0.090 Uiso 0.50 1 calc PR A 2
H36C H -0.5894 0.1007 -0.9300 0.090 Uiso 0.50 1 calc PR A 2
O9 O -0.577(2) 0.139(2) -0.7509(16) 0.042(6) Uani 0.25 1 d PDU B 3
N6 N -0.5187(18) 0.0475(17) -0.5984(14) 0.083(5) Uani 0.50 1 d PDU B 3
C37 C -0.515(5) 0.054(4) -0.693(2) 0.083(17) Uani 0.25 1 d PDU B 3
H37A H -0.4614 -0.0113 -0.7212 0.100 Uiso 0.25 1 calc PR B 3
C38 C -0.600(2) 0.097(2) -0.514(2) 0.025(5) Uani 0.25 1 d PU . 3
C39 C -0.408(2) -0.059(2) -0.562(2) 0.031(6) Uani 0.25 1 d PU . 3
O2W O -0.323(2) -0.339(2) -0.9005(19) 0.145(8) Uani 0.50 1 d PU . .

loop_
_atom_site_aniso_label
_atom_site_aniso_U_11
_atom_site_aniso_U_22
_atom_site_aniso_U_33
_atom_site_aniso_U_23
_atom_site_aniso_U_13
_atom_site_aniso_U_12
Eu1 0.02412(18) 0.01650(17) 0.01047(16) -0.00381(10) -0.00366(11) -0.00421(11)
O1 0.039(3) 0.020(2) 0.017(2) -0.0082(18) -0.001(2) 0.013(2)
O2 0.021(2) 0.029(3) 0.032(3) -0.005(2) -0.0018(19) 0.0077(19)
O3 0.027(2) 0.020(2) 0.016(2) -0.0041(16) -0.0080(17) -0.0050(18)
O4 0.057(3) 0.044(3) 0.020(2) 0.001(2) -0.011(2) -0.031(3)
O5 0.033(2) 0.031(2) 0.014(2) -0.0121(18) -0.0048(18) 0.005(2)
O6 0.039(3) 0.040(3) 0.020(2) -0.013(2) -0.012(2) 0.012(2)
O7 0.096(5) 0.038(3) 0.061(4) 0.016(3) -0.046(4) -0.042(4)
N1 0.026(3) 0.025(3) 0.018(3) -0.013(2) -0.003(2) 0.012(2)
N2 0.024(3) 0.024(3) 0.014(2) -0.005(2) -0.005(2) -0.003(2)
N3 0.031(3) 0.021(3) 0.021(3) -0.005(2) -0.011(2) 0.000(2)
N4 0.156(9) 0.030(4) 0.035(4) 0.007(3) -0.030(5) -0.050(5)
C1 0.028(3) 0.026(3) 0.027(4) -0.010(3) -0.016(3) 0.012(3)
C2 0.040(4) 0.033(4) 0.020(3) -0.015(3) -0.013(3) 0.024(3)
C3 0.030(4) 0.026(3) 0.029(4) -0.012(3) -0.010(3) 0.012(3)
C4 0.023(3) 0.020(3) 0.020(3) -0.007(2) -0.007(2) 0.005(2)
C5 0.025(3) 0.024(3) 0.025(3) -0.004(3) -0.007(3) 0.002(3)
C6 0.043(4) 0.027(4) 0.024(4) 0.002(3) -0.009(3) 0.012(3)
C7 0.066(5) 0.038(4) 0.022(4) -0.012(3) -0.009(4) 0.016(4)
C8 0.040(4) 0.025(3) 0.022(3) -0.005(3) -0.006(3) 0.012(3)
C9 0.023(3) 0.027(3) 0.023(3) -0.008(3) -0.001(3) 0.004(3)
C10 0.033(4) 0.025(3) 0.014(3) -0.006(3) -0.011(3) 0.013(3)
C11 0.022(3) 0.021(3) 0.014(3) -0.004(2) -0.006(2) -0.009(2)
C12 0.021(3) 0.020(3) 0.013(3) -0.004(2) -0.006(2) -0.006(2)
C13 0.020(3) 0.020(3) 0.014(3) -0.002(2) -0.002(2) -0.007(2)
C14 0.030(3) 0.019(3) 0.024(3) -0.007(2) -0.010(3) -0.008(3)
C15 0.038(4) 0.030(4) 0.023(3) -0.010(3) -0.013(3) -0.001(3)
C16 0.049(4) 0.031(4) 0.033(4) -0.019(3) -0.012(3) 0.012(3)
C17 0.056(5) 0.025(4) 0.035(4) -0.011(3) -0.022(4) 0.014(3)
C18 0.054(5) 0.031(4) 0.024(4) -0.002(3) -0.020(3) 0.005(3)
C19 0.029(3) 0.024(3) 0.018(3) -0.005(2) -0.010(3) -0.003(3)
C20 0.025(3) 0.017(3) 0.017(3) -0.010(2) -0.006(2) -0.002(2)
C21 0.023(3) 0.020(3) 0.013(3) -0.005(2) -0.002(2) -0.006(2)
C22 0.021(3) 0.019(3) 0.014(3) -0.004(2) -0.009(2) -0.002(2)
C23 0.017(3) 0.023(3) 0.014(3) -0.005(2) -0.001(2) -0.002(2)
C24 0.023(3) 0.019(3) 0.016(3) -0.004(2) -0.005(2) 0.000(2)
C25 0.033(4) 0.034(4) 0.023(3) -0.015(3) -0.008(3) 0.003(3)
C26 0.050(5) 0.024(4) 0.042(4) -0.013(3) -0.014(4) 0.013(3)
C27 0.047(4) 0.024(4) 0.035(4) -0.003(3) -0.019(3) 0.010(3)
C28 0.042(4) 0.034(4) 0.031(4) -0.006(3) -0.020(3) 0.008(3)
C29 0.019(3) 0.026(3) 0.021(3) -0.007(3) -0.001(2) 0.000(3)
C30 0.027(3) 0.020(3) 0.013(3) -0.003(2) -0.004(2) -0.007(3)
C31 0.107(8) 0.029(4) 0.040(5) 0.012(4) -0.033(5) -0.032(5)
C32 0.193(14) 0.020(5) 0.070(7) -0.003(5) -0.030(8) -0.013(7)
C33 0.200(14) 0.057(6) 0.052(6) 0.013(5) -0.052(8) -0.082(8)
O1W 0.031(9) 0.063(11) 0.116(14) -0.059(12) 0.016(8) -0.024(9)
O8 0.031(7) 0.037(7) 0.059(7) -0.028(6) 0.008(5) -0.008(6)
N5 0.011(5) 0.030(5) 0.072(7) -0.025(5) 0.018(5) -0.005(4)
C34 0.028(8) 0.038(9) 0.062(11) -0.013(8) 0.002(7) -0.020(7)
C35 0.051(9) 0.058(10) 0.083(10) -0.018(8) 0.006(8) -0.018(8)
C36 0.036(9) 0.067(12) 0.076(13) 0.027(10) -0.022(9) -0.040(9)
O9 0.036(9) 0.057(10) 0.043(9) 0.006(7) -0.024(7) -0.030(7)
N6 0.082(9) 0.093(9) 0.103(10) -0.034(7) -0.019(7) -0.051(7)
C37 0.076(18) 0.085(19) 0.091(19) 0.000(10) -0.027(10) -0.028(10)
C38 0.020(9) 0.030(9) 0.032(9) -0.014(8) -0.005(7) -0.007(7)
C39 0.014(8) 0.031(9) 0.041(10) -0.006(8) 0.004(7) -0.001(7)
O2W 0.147(11) 0.143(11) 0.167(12) -0.059(9) -0.021(9) -0.047(9)

loop_
_atom_type_symbol
_atom_type_description
_atom_type_scat_dispersion_real
_atom_type_scat_dispersion_imag
_atom_type_scat_source
C C 0.0033 0.0016 'International Tables Vol C Tables 4.2.6.8 and 6.1.1.4'
H H 0.0000 0.0000 'International Tables Vol C Tables 4.2.6.8 and 6.1.1.4'
N N 0.0061 0.0033 'International Tables Vol C Tables 4.2.6.8 and 6.1.1.4'
O O 0.0106 0.0060 'International Tables Vol C Tables 4.2.6.8 and 6.1.1.4'
Eu Eu -0.1578 3.6682 'International Tables Vol C Tables 4.2.6.8 and 6.1.1.4'

loop_
_geom_angle_atom_site_label_1
_geom_angle_atom_site_label_2
_geom_angle_atom_site_label_3
_geom_angle
_geom_angle_site_symmetry_1
_geom_angle_site_symmetry_3
O1W Eu1 O2 79.4(4) . 2_553
O1W Eu1 O1 138.9(4) . .
O2 Eu1 O1 133.16(15) 2_553 .
O1W Eu1 O3 147.8(4) . .
O2 Eu1 O3 73.38(15) 2_553 .
O1 Eu1 O3 73.23(15) . .
O1W Eu1 O5 105.0(6) . .
O2 Eu1 O5 126.06(15) 2_553 .
O1 Eu1 O5 77.20(14) . .
O3 Eu1 O5 78.56(14) . .
O1W Eu1 O7 68.4(4) . .
O2 Eu1 O7 146.7(2) 2_553 .
O1 Eu1 O7 73.7(2) . .
O3 Eu1 O7 139.86(18) . .
O5 Eu1 O7 72.46(17) . .
O1W Eu1 O8 14.4(5) . .
O2 Eu1 O8 65.1(3) 2_553 .
O1 Eu1 O8 149.2(4) . .
O3 Eu1 O8 135.7(3) . .
O5 Eu1 O8 114.0(4) . .
O7 Eu1 O8 82.4(3) . .
O1W Eu1 O6 76.2(5) . .
O2 Eu1 O6 78.24(15) 2_553 .
O1 Eu1 O6 127.37(15) . .
O3 Eu1 O6 81.71(15) . .
O5 Eu1 O6 52.51(14) . .
O7 Eu1 O6 101.13(19) . .
O8 Eu1 O6 75.7(4) . .
O1W Eu1 O4 76.2(5) . 2_553
O2 Eu1 O4 90.08(17) 2_553 2_553
O1 Eu1 O4 79.25(16) . 2_553
O3 Eu1 O4 119.99(14) . 2_553
O5 Eu1 O4 143.74(16) . 2_553
O7 Eu1 O4 74.70(17) . 2_553
O8 Eu1 O4 75.8(4) . 2_553
O6 Eu1 O4 151.52(17) . 2_553
O1W Eu1 O3 114.8(6) . 2_553
O2 Eu1 O3 69.35(14) 2_553 2_553
O1 Eu1 O3 69.30(13) . 2_553
O3 Eu1 O3 71.04(14) . 2_553
O5 Eu1 O3 139.76(14) . 2_553
O7 Eu1 O3 116.58(16) . 2_553
O8 Eu1 O3 106.1(4) . 2_553
O6 Eu1 O3 142.23(14) . 2_553
O4 Eu1 O3 49.39(13) 2_553 2_553
O1W Eu1 C30 90.3(6) . .
O2 Eu1 C30 102.80(16) 2_553 .
O1 Eu1 C30 102.39(16) . .
O3 Eu1 C30 79.57(15) . .
O5 Eu1 C30 26.07(15) . .
O7 Eu1 C30 85.95(18) . .
O8 Eu1 C30 94.9(4) . .
O6 Eu1 C30 26.45(15) . .
O4 Eu1 C30 159.37(16) 2_553 .
O3 Eu1 C30 150.60(15) 2_553 .
O1W Eu1 C20 95.2(6) . 2_553
O2 Eu1 C20 78.97(15) 2_553 2_553
O1 Eu1 C20 72.92(15) . 2_553
O3 Eu1 C20 96.03(15) . 2_553
O5 Eu1 C20 149.90(15) . 2_553
O7 Eu1 C20 95.43(17) . 2_553
O8 Eu1 C20 90.7(4) . 2_553
O6 Eu1 C20 156.78(16) . 2_553
O4 Eu1 C20 24.20(15) 2_553 2_553
O3 Eu1 C20 25.19(14) 2_553 2_553
C30 Eu1 C20 174.44(16) . 2_553
C10 O1 Eu1 139.4(4) . .
C10 O2 Eu1 139.1(4) . 2_553
C20 O3 Eu1 159.0(4) . .
C20 O3 Eu1 90.7(3) . 2_553
Eu1 O3 Eu1 108.96(14) . 2_553
C20 O4 Eu1 98.8(4) . 2_553
C30 O5 Eu1 93.9(3) . .
C30 O6 Eu1 91.7(3) . .
C31 O7 Eu1 120.6(5) . .
C1 N1 C9 117.9(5) . .
C11 N2 C19 118.1(5) . .
C21 N3 C29 118.2(5) . .
C31 N4 C32 121.1(9) . .
C31 N4 C33 121.7(10) . .
C32 N4 C33 117.0(8) . .
N1 C1 C2 123.0(6) . .
N1 C1 C1 117.4(7) . 2_643
C2 C1 C1 119.6(7) . 2_643
C3 C2 C1 119.5(6) . .
C3 C2 H2B 120.2 . .
C1 C2 H2B 120.2 . .
C2 C3 C4 120.2(6) . .
C2 C3 C10 118.9(6) . .
C4 C3 C10 120.9(6) . .
C3 C4 C5 125.0(5) . .
C3 C4 C9 116.0(5) . .
C5 C4 C9 118.9(5) . .
C6 C5 C4 121.4(6) . .
C6 C5 H5A 119.3 . .
C4 C5 H5A 119.3 . .
C5 C6 C7 119.3(6) . .
C5 C6 H6A 120.4 . .
C7 C6 H6A 120.4 . .
C8 C7 C6 121.8(6) . .
C8 C7 H7A 119.1 . .
C6 C7 H7A 119.1 . .
C7 C8 C9 119.1(6) . .
C7 C8 H8A 120.4 . .
C9 C8 H8A 120.4 . .
N1 C9 C8 117.5(5) . .
N1 C9 C4 123.2(5) . .
C8 C9 C4 119.3(6) . .
O2 C10 O1 127.0(6) . .
O2 C10 C3 117.1(6) . .
O1 C10 C3 115.8(6) . .
N2 C11 C12 123.2(5) . .
N2 C11 C21 117.5(5) . 2_554
C12 C11 C21 119.2(5) . 2_554
C13 C12 C11 119.5(5) . .
C13 C12 H12A 120.2 . .
C11 C12 H12A 120.2 . .
C12 C13 C14 119.9(5) . .
C12 C13 C20 120.8(5) . .
C14 C13 C20 119.1(5) . .
C19 C14 C15 119.9(6) . .
C19 C14 C13 115.8(5) . .
C15 C14 C13 124.3(6) . .
C16 C15 C14 120.3(6) . .
C16 C15 H15A 119.8 . .
C14 C15 H15A 119.8 . .
C15 C16 C17 119.6(6) . .
C15 C16 H16A 120.2 . .
C17 C16 H16A 120.2 . .
C18 C17 C16 121.4(6) . .
C18 C17 H17A 119.3 . .
C16 C17 H17A 119.3 . .
C17 C18 C19 121.3(6) . .
C17 C18 H18A 119.4 . .
C19 C18 H18A 119.4 . .
N2 C19 C18 119.1(5) . .
N2 C19 C14 123.5(5) . .
C18 C19 C14 117.3(6) . .
O4 C20 O3 121.1(5) . .
O4 C20 C13 119.3(5) . .
O3 C20 C13 119.6(5) . .
O4 C20 Eu1 57.0(3) . 2_553
O3 C20 Eu1 64.1(3) . 2_553
C13 C20 Eu1 176.1(4) . 2_553
N3 C21 C22 122.5(5) . .
N3 C21 C11 116.6(5) . 2_554
C22 C21 C11 120.9(5) . 2_554
C23 C22 C21 120.1(5) . .
C23 C22 H22A 120.0 . .
C21 C22 H22A 120.0 . .
C22 C23 C24 119.4(5) . .
C22 C23 C30 117.4(5) . .
C24 C23 C30 123.2(5) . .
C25 C24 C29 118.1(5) . .
C25 C24 C23 126.0(5) . .
C29 C24 C23 115.9(5) . .
C26 C25 C24 121.3(6) . .
C26 C25 H25A 119.3 . .
C24 C25 H25A 119.3 . .
C25 C26 C27 121.1(6) . .
C25 C26 H26A 119.5 . .
C27 C26 H26A 119.5 . .
C28 C27 C26 119.8(6) . .
C28 C27 H27A 120.1 . .
C26 C27 H27A 120.1 . .
C27 C28 C29 120.3(6) . .
C27 C28 H28A 119.9 . .
C29 C28 H28A 119.9 . .
N3 C29 C28 116.7(6) . .
N3 C29 C24 123.9(5) . .
C28 C29 C24 119.4(6) . .
O5 C30 O6 121.9(5) . .
O5 C30 C23 120.5(5) . .
O6 C30 C23 117.6(5) . .
O5 C30 Eu1 60.0(3) . .
O6 C30 Eu1 61.9(3) . .
C23 C30 Eu1 179.1(4) . .
O7 C31 N4 125.4(9) . .
O7 C31 H31A 117.3 . .
N4 C31 H31A 117.3 . .
N4 C32 H32A 109.5 . .
N4 C32 H32B 109.5 . .
H32A C32 H32B 109.5 . .
N4 C32 H32C 109.5 . .
H32A C32 H32C 109.5 . .
H32B C32 H32C 109.5 . .
N4 C33 H33A 109.5 . .
N4 C33 H33B 109.5 . .
H33A C33 H33B 109.5 . .
N4 C33 H33C 109.5 . .
H33A C33 H33C 109.5 . .
H33B C33 H33C 109.5 . .
Eu1 O1W H1WA 109.5 . .
C34 O8 Eu1 126.3(13) . .
C34 N5 C35 112.2(17) . .
C34 N5 C36 113.4(14) . .
C35 N5 C36 133.5(15) . .
O8 C34 N5 132.4(19) . .
O8 C34 H34A 113.8 . .
N5 C34 H34A 113.8 . .
N5 C35 H35A 109.5 . .
N5 C35 H35B 109.5 . .
H35A C35 H35B 109.5 . .
N5 C35 H35C 109.5 . .
H35A C35 H35C 109.5 . .
H35B C35 H35C 109.5 . .
N5 C36 H36A 109.5 . .
N5 C36 H36B 109.5 . .
H36A C36 H36B 109.5 . .
N5 C36 H36C 109.5 . .
H36A C36 H36C 109.5 . .
H36B C36 H36C 109.5 . .
C37 N6 C38 141(3) . .
C37 N6 C39 109(3) . .
C38 N6 C39 110.0(18) . .
O9 C37 N6 125(4) . .
O9 C37 H37A 117.3 . .
N6 C37 H37A 117.3 . .
C39 C38 N6 124(3) 2_454 .
C38 C39 N6 125(3) 2_454 .

loop_
_geom_bond_atom_site_label_1
_geom_bond_atom_site_label_2
_geom_bond_distance
_geom_bond_site_symmetry_2
Eu1 O1W 2.335(17) .
Eu1 O2 2.373(4) 2_553
Eu1 O1 2.375(4) .
Eu1 O3 2.377(4) .
Eu1 O5 2.454(4) .
Eu1 O7 2.458(5) .
Eu1 O8 2.489(17) .
Eu1 O6 2.494(4) .
Eu1 O4 2.516(4) 2_553
Eu1 O3 2.666(4) 2_553
Eu1 C30 2.826(6) .
Eu1 C20 2.964(6) 2_553
O1 C10 1.255(8) .
O2 C10 1.247(8) .
O2 Eu1 2.373(4) 2_553
O3 C20 1.262(7) .
O3 Eu1 2.666(4) 2_553
O4 C20 1.230(7) .
O4 Eu1 2.516(4) 2_553
O5 C30 1.245(7) .
O6 C30 1.259(7) .
O7 C31 1.264(11) .
N1 C1 1.302(8) .
N1 C9 1.370(8) .
N2 C11 1.314(8) .
N2 C19 1.359(8) .
N3 C21 1.317(7) .
N3 C29 1.360(8) .
N4 C31 1.316(10) .
N4 C32 1.432(14) .
N4 C33 1.442(13) .
C1 C2 1.416(9) .
C1 C1 1.499(12) 2_643
C2 C3 1.350(9) .
C2 H2B 0.9500 .
C3 C4 1.409(9) .
C3 C10 1.508(8) .
C4 C5 1.410(8) .
C4 C9 1.420(8) .
C5 C6 1.346(9) .
C5 H5A 0.9500 .
C6 C7 1.419(10) .
C6 H6A 0.9500 .
C7 C8 1.361(10) .
C7 H7A 0.9500 .
C8 C9 1.417(9) .
C8 H8A 0.9500 .
C11 C12 1.413(8) .
C11 C21 1.495(8) 2_554
C12 C13 1.353(8) .
C12 H12A 0.9500 .
C13 C14 1.433(8) .
C13 C20 1.511(8) .
C14 C19 1.425(8) .
C14 C15 1.426(9) .
C15 C16 1.360(9) .
C15 H15A 0.9500 .
C16 C17 1.412(10) .
C16 H16A 0.9500 .
C17 C18 1.352(10) .
C17 H17A 0.9500 .
C18 C19 1.420(9) .
C18 H18A 0.9500 .
C20 Eu1 2.964(6) 2_553
C21 C22 1.424(8) .
C21 C11 1.495(8) 2_554
C22 C23 1.357(8) .
C22 H22A 0.9500 .
C23 C24 1.436(8) .
C23 C30 1.522(8) .
C24 C25 1.411(9) .
C24 C29 1.425(8) .
C25 C26 1.359(10) .
C25 H25A 0.9500 .
C26 C27 1.397(10) .
C26 H26A 0.9500 .
C27 C28 1.382(10) .
C27 H27A 0.9500 .
C28 C29 1.417(9) .
C28 H28A 0.9500 .
C31 H31A 0.9500 .
C32 H32A 0.9800 .
C32 H32B 0.9800 .
C32 H32C 0.9800 .
C33 H33A 0.9800 .
C33 H33B 0.9800 .
C33 H33C 0.9800 .
O1W H1WA 0.8400 .
O8 C34 1.22(2) .
N5 C34 1.235(19) .
N5 C35 1.61(3) .
N5 C36 1.62(2) .
C34 H34A 0.9500 .
C35 H35A 0.9800 .
C35 H35B 0.9800 .
C35 H35C 0.9800 .
C36 H36A 0.9800 .
C36 H36B 0.9800 .
C36 H36C 0.9800 .
O9 C37 1.27(3) .
N6 C37 1.32(2) .
N6 C38 1.47(3) .
N6 C39 1.58(3) .
C37 H37A 0.9500 .
C38 C39 1.06(4) 2_454
C39 C38 1.06(4) 2_454

loop_
_geom_torsion_atom_site_label_1
_geom_torsion_atom_site_label_2
_geom_torsion_atom_site_label_3
_geom_torsion_atom_site_label_4
_geom_torsion
_geom_torsion_site_symmetry_1
_geom_torsion_site_symmetry_4
O1W Eu1 O1 C10 145.9(10) . .
O2 Eu1 O1 C10 12.1(7) 2_553 .
O3 Eu1 O1 C10 -34.1(6) . .
O5 Eu1 O1 C10 -115.8(6) . .
O7 Eu1 O1 C10 169.0(6) . .
O8 Eu1 O1 C10 128.4(10) . .
O6 Eu1 O1 C10 -99.3(6) . .
O4 Eu1 O1 C10 92.0(6) 2_553 .
O3 Eu1 O1 C10 41.5(6) 2_553 .
C30 Eu1 O1 C10 -109.0(6) . .
C20 Eu1 O1 C10 67.9(6) 2_553 .
O1W Eu1 O3 C20 51.8(15) . .
O2 Eu1 O3 C20 85.2(11) 2_553 .
O1 Eu1 O3 C20 -128.2(11) . .
O5 Eu1 O3 C20 -48.2(10) . .
O7 Eu1 O3 C20 -92.4(11) . .
O8 Eu1 O3 C20 64.6(12) . .
O6 Eu1 O3 C20 5.0(11) . .
O4 Eu1 O3 C20 165.4(10) 2_553 .
O3 Eu1 O3 C20 158.5(11) 2_553 .
C30 Eu1 O3 C20 -21.7(10) . .
C20 Eu1 O3 C20 161.7(10) 2_553 .
O1W Eu1 O3 Eu1 -106.7(10) . 2_553
O2 Eu1 O3 Eu1 -73.34(16) 2_553 2_553
O1 Eu1 O3 Eu1 73.33(16) . 2_553
O5 Eu1 O3 Eu1 153.25(17) . 2_553
O7 Eu1 O3 Eu1 109.1(3) . 2_553
O8 Eu1 O3 Eu1 -93.9(6) . 2_553
O6 Eu1 O3 Eu1 -153.48(17) . 2_553
O4 Eu1 O3 Eu1 6.8(2) 2_553 2_553
O3 Eu1 O3 Eu1 0.0 2_553 2_553
C30 Eu1 O3 Eu1 179.80(19) . 2_553
C20 Eu1 O3 Eu1 3.23(17) 2_553 2_553
O1W Eu1 O5 C30 -57.5(5) . .
O2 Eu1 O5 C30 30.2(4) 2_553 .
O1 Eu1 O5 C30 164.8(4) . .
O3 Eu1 O5 C30 89.6(4) . .
O7 Eu1 O5 C30 -118.5(4) . .
O8 Eu1 O5 C30 -45.6(5) . .
O6 Eu1 O5 C30 1.3(3) . .
O4 Eu1 O5 C30 -144.5(4) 2_553 .
O3 Eu1 O5 C30 130.8(3) 2_553 .
C20 Eu1 O5 C30 171.8(3) 2_553 .
O1W Eu1 O6 C30 120.3(6) . .
O2 Eu1 O6 C30 -157.9(4) 2_553 .
O1 Eu1 O6 C30 -21.8(5) . .
O3 Eu1 O6 C30 -83.2(4) . .
O5 Eu1 O6 C30 -1.3(3) . .
O7 Eu1 O6 C30 56.1(4) . .
O8 Eu1 O6 C30 135.2(5) . .
O4 Eu1 O6 C30 134.5(4) 2_553 .
O3 Eu1 O6 C30 -126.8(4) 2_553 .
C20 Eu1 O6 C30 -169.2(4) 2_553 .
O1W Eu1 O7 C31 -158.0(9) . .
O2 Eu1 O7 C31 -173.3(5) 2_553 .
O1 Eu1 O7 C31 38.1(6) . .
O3 Eu1 O7 C31 2.5(8) . .
O5 Eu1 O7 C31 -43.3(6) . .
O8 Eu1 O7 C31 -161.5(8) . .
O6 Eu1 O7 C31 -87.8(6) . .
O4 Eu1 O7 C31 121.1(7) 2_553 .
O3 Eu1 O7 C31 94.2(6) 2_553 .
C30 Eu1 O7 C31 -66.1(6) . .
C20 Eu1 O7 C31 108.5(6) 2_553 .
C9 N1 C1 C2 -0.4(11) . .
C9 N1 C1 C1 -179.6(7) . 2_643
N1 C1 C2 C3 -2.5(12) . .
C1 C1 C2 C3 176.7(8) 2_643 .
C1 C2 C3 C4 2.7(12) . .
C1 C2 C3 C10 -178.0(7) . .
C2 C3 C4 C5 176.6(7) . .
C10 C3 C4 C5 -2.6(11) . .
C2 C3 C4 C9 -0.2(10) . .
C10 C3 C4 C9 -179.5(6) . .
C3 C4 C5 C6 -173.4(7) . .
C9 C4 C5 C6 3.4(10) . .
C4 C5 C6 C7 -2.4(11) . .
C5 C6 C7 C8 -1.4(13) . .
C6 C7 C8 C9 4.0(13) . .
C1 N1 C9 C8 -176.1(6) . .
C1 N1 C9 C4 3.1(10) . .
C7 C8 C9 N1 176.3(7) . .
C7 C8 C9 C4 -2.9(11) . .
C3 C4 C9 N1 -2.8(10) . .
C5 C4 C9 N1 -179.8(6) . .
C3 C4 C9 C8 176.3(7) . .
C5 C4 C9 C8 -0.7(10) . .
Eu1 O2 C10 O1 -12.2(11) 2_553 .
Eu1 O2 C10 C3 169.8(4) 2_553 .
Eu1 O1 C10 O2 -0.8(11) . .
Eu1 O1 C10 C3 177.1(4) . .
C2 C3 C10 O2 121.2(8) . .
C4 C3 C10 O2 -59.5(9) . .
C2 C3 C10 O1 -57.0(9) . .
C4 C3 C10 O1 122.3(7) . .
C19 N2 C11 C12 0.4(9) . .
C19 N2 C11 C21 -176.1(5) . 2_554
N2 C11 C12 C13 -0.8(9) . .
C21 C11 C12 C13 175.7(5) 2_554 .
C11 C12 C13 C14 0.6(8) . .
C11 C12 C13 C20 -174.0(5) . .
C12 C13 C14 C19 -0.3(8) . .
C20 C13 C14 C19 174.4(5) . .
C12 C13 C14 C15 179.9(6) . .
C20 C13 C14 C15 -5.4(9) . .
C19 C14 C15 C16 -2.3(10) . .
C13 C14 C15 C16 177.5(7) . .
C14 C15 C16 C17 1.9(12) . .
C15 C16 C17 C18 -1.9(13) . .
C16 C17 C18 C19 2.3(13) . .
C11 N2 C19 C18 177.1(6) . .
C11 N2 C19 C14 0.0(9) . .
C17 C18 C19 N2 -179.9(7) . .
C17 C18 C19 C14 -2.6(11) . .
C15 C14 C19 N2 179.8(6) . .
C13 C14 C19 N2 -0.1(9) . .
C15 C14 C19 C18 2.6(9) . .
C13 C14 C19 C18 -177.2(6) . .
Eu1 O4 C20 O3 -0.5(6) 2_553 .
Eu1 O4 C20 C13 178.3(4) 2_553 .
Eu1 O3 C20 O4 -159.3(8) . .
Eu1 O3 C20 O4 0.4(6) 2_553 .
Eu1 O3 C20 C13 21.9(14) . .
Eu1 O3 C20 C13 -178.3(5) 2_553 .
Eu1 O3 C20 Eu1 -159.7(11) . 2_553
C12 C13 C20 O4 74.4(8) . .
C14 C13 C20 O4 -100.2(7) . .
C12 C13 C20 O3 -106.8(7) . .
C14 C13 C20 O3 78.5(7) . .
C12 C13 C20 Eu1 96(6) . 2_553
C14 C13 C20 Eu1 -79(6) . 2_553
C29 N3 C21 C22 -0.9(9) . .
C29 N3 C21 C11 177.8(5) . 2_554
N3 C21 C22 C23 1.2(9) . .
C11 C21 C22 C23 -177.5(5) 2_554 .
C21 C22 C23 C24 -0.1(9) . .
C21 C22 C23 C30 -179.7(5) . .
C22 C23 C24 C25 176.4(6) . .
C30 C23 C24 C25 -4.1(10) . .
C22 C23 C24 C29 -1.0(8) . .
C30 C23 C24 C29 178.6(5) . .
C29 C24 C25 C26 0.7(11) . .
C23 C24 C25 C26 -176.6(7) . .
C24 C25 C26 C27 -1.9(12) . .
C25 C26 C27 C28 1.3(13) . .
C26 C27 C28 C29 0.4(12) . .
C21 N3 C29 C28 -177.7(6) . .
C21 N3 C29 C24 -0.3(9) . .
C27 C28 C29 N3 176.0(7) . .
C27 C28 C29 C24 -1.5(11) . .
C25 C24 C29 N3 -176.3(6) . .
C23 C24 C29 N3 1.2(9) . .
C25 C24 C29 C28 1.0(9) . .
C23 C24 C29 C28 178.6(6) . .
Eu1 O5 C30 O6 -2.5(6) . .
Eu1 O5 C30 C23 179.1(5) . .
Eu1 O6 C30 O5 2.4(6) . .
Eu1 O6 C30 C23 -179.1(5) . .
C22 C23 C30 O5 159.7(6) . .
C24 C23 C30 O5 -19.8(9) . .
C22 C23 C30 O6 -18.7(8) . .
C24 C23 C30 O6 161.7(6) . .
C22 C23 C30 Eu1 -74(26) . .
C24 C23 C30 Eu1 106(26) . .
O1W Eu1 C30 O5 125.4(5) . .
O2 Eu1 C30 O5 -155.4(4) 2_553 .
O1 Eu1 C30 O5 -15.2(4) . .
O3 Eu1 C30 O5 -85.3(4) . .
O7 Eu1 C30 O5 57.1(4) . .
O8 Eu1 C30 O5 139.1(5) . .
O6 Eu1 C30 O5 -177.6(6) . .
O4 Eu1 C30 O5 77.2(6) 2_553 .
O3 Eu1 C30 O5 -84.9(5) 2_553 .
C20 Eu1 C30 O5 -47.4(17) 2_553 .
O1W Eu1 C30 O6 -56.9(5) . .
O2 Eu1 C30 O6 22.2(4) 2_553 .
O1 Eu1 C30 O6 162.4(4) . .
O3 Eu1 C30 O6 92.4(4) . .
O5 Eu1 C30 O6 177.6(6) . .
O7 Eu1 C30 O6 -125.2(4) . .
O8 Eu1 C30 O6 -43.3(5) . .
O4 Eu1 C30 O6 -105.2(6) 2_553 .
O3 Eu1 C30 O6 92.7(5) 2_553 .
C20 Eu1 C30 O6 130.2(15) 2_553 .
O1W Eu1 C30 C23 -1(26) . .
O2 Eu1 C30 C23 78(26) 2_553 .
O1 Eu1 C30 C23 -142(26) . .
O3 Eu1 C30 C23 148(26) . .
O5 Eu1 C30 C23 -126(26) . .
O7 Eu1 C30 C23 -69(26) . .
O8 Eu1 C30 C23 13(26) . .
O6 Eu1 C30 C23 56(26) . .
O4 Eu1 C30 C23 -49(26) 2_553 .
O3 Eu1 C30 C23 149(26) 2_553 .
C20 Eu1 C30 C23 -174(100) 2_553 .
Eu1 O7 C31 N4 -173.8(6) . .
C32 N4 C31 O7 -176.5(9) . .
C33 N4 C31 O7 -0.9(14) . .
O1W Eu1 O8 C34 129(5) . .
O2 Eu1 O8 C34 -44.8(16) 2_553 .
O1 Eu1 O8 C34 -178.7(12) . .
O3 Eu1 O8 C34 -23(2) . .
O5 Eu1 O8 C34 75.4(17) . .
O7 Eu1 O8 C34 142.3(17) . .
O6 Eu1 O8 C34 38.7(16) . .
O4 Eu1 O8 C34 -141.7(17) 2_553 .
O3 Eu1 O8 C34 -102.2(17) 2_553 .
C30 Eu1 O8 C34 57.0(17) . .
C20 Eu1 O8 C34 -122.3(17) 2_553 .
Eu1 O8 C34 N5 118.1(18) . .
C35 N5 C34 O8 178.1(19) . .
C36 N5 C34 O8 -11(2) . .
C38 N6 C37 O9 21(8) . .
C39 N6 C37 O9 -168(4) . .
C37 N6 C38 C39 162(5) . 2_454
C39 N6 C38 C39 -9(4) . 2_454
C37 N6 C39 C38 -165(4) . 2_454
C38 N6 C39 C38 9(4) . 2_454
